data_1539963
loop_
_publ_author_name
'Worzala, H.'
'Jost, K.H.'

_publ_section_title
;
 On the Mechanism of the Conversion of Lead Dihydrogenphosphate, Pb (H2 P
 O4)2, into Lead Monohydrogenphosphate, Pb H P O4, and Phosphoric Acid
;
_journal_name_full 'Zeitschrift fuer Anorganische und Allgemeine Chemie'
_journal_page_first 165
_journal_page_last 176
_journal_volume 486
_journal_year 1982
_chemical_formula_sum 'H4 O8 P2 Pb'
_chemical_name_systematic 'Pb (H2 P O4)2'
_space_group_IT_number 2
_symmetry_space_group_name_Hall '-P 1'
_symmetry_space_group_name_H-M 'P -1'
_cell_angle_alpha 108.24
_cell_angle_beta 96.9
_cell_angle_gamma 108.61
_cell_formula_units_Z 2
_cell_length_a 7.823
_cell_length_b 8.315
_cell_length_c 5.856
_cell_volume 332.465
_citation_journal_id_ASTM ZAACAB
_cod_data_source_file Worzala_ZAACAB_1982_302.cif
_cod_data_source_block H4O8P2Pb1
_cod_original_cell_volume 332.4646
_cod_original_formula_sum 'H4 O8 P2 Pb1'
_cod_database_code 1539963

loop_
_symmetry_equiv_pos_as_xyz
x,y,z
-x,-y,-z

loop_
_atom_site_label
_atom_site_type_symbol
_atom_site_fract_x
_atom_site_fract_y
_atom_site_fract_z
_atom_site_occupancy
_atom_site_U_iso_or_equiv
O6 O-2 0.623 0.186 0.488 1 0.0
O1 O-2 0.084 0.19 -0.013 1 0.0
O5 O-2 0.92 0.135 0.439 1 0.0
Pb1 Pb+2 0.188 0.0768 0.3223 1 0.0
P2 P+5 0.7757 0.1947 0.3313 1 0.0
O3 O-2 0.795 0.47 0.943 1 0.0
O7 O-2 0.669 0.066 0.065 1 0.0
P1 P+5 0.248 0.3493 0.9898 1 0.0
O4 O-2 0.402 0.392 0.224 1 0.0
O8 O-2 0.864 0.392 0.34 1 0.0
O2 O-2 0.319 0.321 0.759 1 0.0
